data_7008335
loop_
_publ_author_name
'K\"ohn, Randolf D'
'Pan, Zhida'
'Haufe, Matthias'
'Kociok-K\"ohn, Gabriele'

_publ_section_title
;
 Bis(triazacyclohexane) sandwich complexes of (Cu(I))(2), Cu(II) and
 Zn(II): complexes with cuprophilic attraction between two cationic
 copper(I) leading to unusual reactivity with dioxygen.
;
_journal_issue 16
_journal_name_full 'Dalton transactions (Cambridge, England : 2003)'
_journal_page_first 2793
_journal_page_last 2797
_journal_paper_doi 10.1039/b501705j
_journal_year 2005
_chemical_formula_moiety
;
(C48 H48 N6 F6 Cu2)2+, (B F4)2 -, C H2 Cl2
;
_chemical_formula_sum 'C49 H50 B2 Cl2 Cu2 F14 N6'
_chemical_formula_weight 1208.55
_chemical_name_systematic
;
?
;
_space_group_IT_number 2
_symmetry_cell_setting triclinic
_symmetry_space_group_name_Hall '-P 1'
_symmetry_space_group_name_H-M 'P -1'
_atom_sites_solution_hydrogens geom
_atom_sites_solution_primary direct
_atom_sites_solution_secondary difmap
_audit_creation_method SHELXL-97
_cell_angle_alpha 69.3950(10)
_cell_angle_beta 71.4430(10)
_cell_angle_gamma 64.5540(10)
_cell_formula_units_Z 1
_cell_length_a 10.2620(2)
_cell_length_b 10.6520(2)
_cell_length_c 14.2120(4)
_cell_measurement_reflns_used 16430
_cell_measurement_temperature 150(2)
_cell_measurement_theta_max 27.485
_cell_measurement_theta_min 2.910
_cell_volume 1287.18(5)
_computing_cell_refinement 'HKL Scalepack (Otwinski & Minor, 1997)'
_computing_data_collection 'Collect (Nonius BV, 1997-2000)'
_computing_data_reduction 'HKL Denzo & Scalepack (Otwinski & Minor 1997)'
_computing_molecular_graphics 'Ortep-3 for Windows (Farrugia, 1997)'
_computing_publication_material 'WinGX publication routines (Farrugia, 1999)'
_computing_structure_refinement 'SHELXL-97 (Sheldrick, 1997)'
_computing_structure_solution
;
SIR97- Altomare A., Burla M.C., Camalli M., Cascarano G.L., Giacovazzo C. ,
Guagliardi A., Moliterni A.G.G., Polidori G.,Spagna R.
(1999) J. Appl. Cryst. 32, 115-119.
;
_diffrn_ambient_temperature 150(2)
_diffrn_measured_fraction_theta_full 0.983
_diffrn_measured_fraction_theta_max 0.983
_diffrn_measurement_device_type 'Nonius Kappa CCD'
_diffrn_measurement_method '176 2.0 degree images'
_diffrn_radiation_monochromator graphite
_diffrn_radiation_source 'fine-focus sealed tube'
_diffrn_radiation_type MoK\a
_diffrn_radiation_wavelength 0.71073
_diffrn_reflns_av_R_equivalents 0.0539
_diffrn_reflns_av_sigmaI/netI 0.0461
_diffrn_reflns_limit_h_max 13
_diffrn_reflns_limit_h_min -13
_diffrn_reflns_limit_k_max 13
_diffrn_reflns_limit_k_min -12
_diffrn_reflns_limit_l_max 18
_diffrn_reflns_limit_l_min -18
_diffrn_reflns_number 18990
_diffrn_reflns_theta_full 27.54
_diffrn_reflns_theta_max 27.54
_diffrn_reflns_theta_min 5.59
_diffrn_standards_number 0
_exptl_absorpt_coefficient_mu 1.023
_exptl_absorpt_correction_type none
_exptl_crystal_colour colourless
_exptl_crystal_density_diffrn 1.559
_exptl_crystal_density_method 'not measured'
_exptl_crystal_description 'irregular shape'
_exptl_crystal_F_000 614
_exptl_crystal_size_max 0.25
_exptl_crystal_size_mid 0.18
_exptl_crystal_size_min 0.15
_refine_diff_density_max 1.623
_refine_diff_density_min -0.765
_refine_diff_density_rms 0.093
_refine_ls_extinction_method none
_refine_ls_goodness_of_fit_ref 1.062
_refine_ls_hydrogen_treatment constr
_refine_ls_matrix_type full
_refine_ls_number_parameters 371
_refine_ls_number_reflns 5832
_refine_ls_number_restraints 0
_refine_ls_restrained_S_all 1.062
_refine_ls_R_factor_all 0.0545
_refine_ls_R_factor_gt 0.0458
_refine_ls_shift/su_max 0.001
_refine_ls_shift/su_mean 0.000
_refine_ls_structure_factor_coef Fsqd
_refine_ls_weighting_details 'calc w=1/[\s^2^(Fo^2^)+(0.0736P)^2^+0.6024P] where P=(Fo^2^+2Fc^2^)/3'
_refine_ls_weighting_scheme calc
_refine_ls_wR_factor_gt 0.1181
_refine_ls_wR_factor_ref 0.1259
_reflns_number_gt 5052
_reflns_number_total 5832
_reflns_threshold_expression >2sigma(I)
_cod_data_source_file b501705j.txt
_cod_data_source_block k04rdk4
_cod_database_code 7008335

loop_
_symmetry_equiv_pos_as_xyz
'x, y, z'
'-x, -y, -z'

loop_
_atom_site_label
_atom_site_type_symbol
_atom_site_fract_x
_atom_site_fract_y
_atom_site_fract_z
_atom_site_U_iso_or_equiv
_atom_site_adp_type
_atom_site_occupancy
_atom_site_symmetry_multiplicity
_atom_site_calc_flag
_atom_site_refinement_flags
_atom_site_disorder_assembly
_atom_site_disorder_group
Cu Cu 0.51708(3) 0.61386(3) -0.00522(2) 0.02297(11) Uani 1 1 d . . .
C1 C 0.7392(2) 0.3496(2) 0.06303(16) 0.0237(4) Uani 1 1 d . . .
H1A H 0.8441 0.2938 0.0671 0.028 Uiso 1 1 calc R . .
H1B H 0.6817 0.3494 0.1337 0.028 Uiso 1 1 calc R . .
N1 N 0.72213(19) 0.50023(19) 0.00317(14) 0.0226(4) Uani 1 1 d . . .
C11 C 0.7840(2) 0.5590(3) 0.05424(18) 0.0281(5) Uani 1 1 d . . .
H11A H 0.8805 0.4877 0.0696 0.034 Uiso 1 1 calc R . .
H11B H 0.7995 0.6475 0.0070 0.034 Uiso 1 1 calc R . .
C12 C 0.6810(3) 0.5922(2) 0.15189(18) 0.0274(4) Uani 1 1 d . . .
C13 C 0.6932(3) 0.4904(3) 0.24607(19) 0.0334(5) Uani 1 1 d . . .
H13 H 0.7725 0.4006 0.2496 0.040 Uiso 1 1 calc R . .
C14 C 0.5914(3) 0.5185(3) 0.3341(2) 0.0378(6) Uani 1 1 d . . .
H14 H 0.5989 0.4481 0.3977 0.045 Uiso 1 1 calc R . .
C15 C 0.4797(3) 0.6495(3) 0.32803(19) 0.0353(5) Uani 1 1 d . . .
C16 C 0.4639(3) 0.7551(3) 0.2371(2) 0.0349(5) Uani 1 1 d . . .
H16 H 0.3856 0.8454 0.2349 0.042 Uiso 1 1 calc R . .
C17 C 0.5664(3) 0.7247(3) 0.14901(19) 0.0316(5) Uani 1 1 d . . .
H17 H 0.5582 0.7956 0.0857 0.038 Uiso 1 1 calc R . .
F1 F 0.3779(2) 0.6789(2) 0.41350(13) 0.0509(4) Uani 1 1 d . . .
C2 C 0.8087(2) 0.4968(2) -0.10322(17) 0.0259(4) Uani 1 1 d . . .
H2A H 0.8003 0.5952 -0.1455 0.031 Uiso 1 1 calc R . .
H2B H 0.9140 0.4387 -0.1020 0.031 Uiso 1 1 calc R . .
N2 N 0.7471(2) 0.4327(2) -0.14471(14) 0.0261(4) Uani 1 1 d . . .
C21 C 0.7703(3) 0.4688(3) -0.25694(18) 0.0304(5) Uani 1 1 d . . .
H21A H 0.7164 0.5729 -0.2812 0.036 Uiso 1 1 calc R . .
H21B H 0.7252 0.4172 -0.2754 0.036 Uiso 1 1 calc R . .
C22 C 0.9287(3) 0.4347(2) -0.31503(17) 0.0286(4) Uani 1 1 d . . .
C23 C 0.9804(3) 0.5453(3) -0.37455(19) 0.0330(5) Uani 1 1 d . . .
H23 H 0.9173 0.6420 -0.3753 0.040 Uiso 1 1 calc R . .
C24 C 1.1218(3) 0.5177(3) -0.4327(2) 0.0387(6) Uani 1 1 d . . .
H24 H 1.1555 0.5940 -0.4743 0.046 Uiso 1 1 calc R . .
C25 C 1.2116(3) 0.3779(3) -0.4288(2) 0.0397(6) Uani 1 1 d . . .
C26 C 1.1669(4) 0.2648(3) -0.3695(2) 0.0477(7) Uani 1 1 d . . .
H26 H 1.2325 0.1685 -0.3670 0.057 Uiso 1 1 calc R . .
C27 C 1.0237(3) 0.2942(3) -0.3135(2) 0.0426(6) Uani 1 1 d . . .
H27 H 0.9903 0.2172 -0.2735 0.051 Uiso 1 1 calc R . .
F2 F 1.3501(2) 0.3499(2) -0.48667(15) 0.0559(5) Uani 1 1 d . . .
C3 C 0.7776(2) 0.2819(2) -0.09159(17) 0.0260(4) Uani 1 1 d . . .
H3A H 0.8837 0.2314 -0.0900 0.031 Uiso 1 1 calc R . .
H3B H 0.7485 0.2347 -0.1262 0.031 Uiso 1 1 calc R . .
N3 N 0.68801(19) 0.27981(18) 0.01500(14) 0.0227(4) Uani 1 1 d . . .
C31 C 0.7164(3) 0.1261(2) 0.07713(18) 0.0293(5) Uani 1 1 d . . .
H31A H 0.7071 0.0706 0.0381 0.035 Uiso 1 1 calc R . .
H31B H 0.8180 0.0820 0.0899 0.035 Uiso 1 1 calc R . .
C32 C 0.6084(3) 0.1199(2) 0.17791(18) 0.0281(5) Uani 1 1 d . . .
C33 C 0.4717(3) 0.1167(2) 0.18327(19) 0.0315(5) Uani 1 1 d . . .
H33 H 0.4491 0.1163 0.1236 0.038 Uiso 1 1 calc R . .
C34 C 0.3677(3) 0.1142(3) 0.2743(2) 0.0355(5) Uani 1 1 d . . .
H34 H 0.2750 0.1114 0.2779 0.043 Uiso 1 1 calc R . .
C35 C 0.4040(3) 0.1159(3) 0.35901(19) 0.0365(5) Uani 1 1 d . . .
C36 C 0.5364(3) 0.1196(3) 0.3580(2) 0.0392(6) Uani 1 1 d . . .
H36 H 0.5568 0.1216 0.4180 0.047 Uiso 1 1 calc R . .
C37 C 0.6403(3) 0.1204(3) 0.2664(2) 0.0349(5) Uani 1 1 d . . .
H37 H 0.7334 0.1213 0.2642 0.042 Uiso 1 1 calc R . .
F3 F 0.3025(2) 0.11323(19) 0.44810(13) 0.0518(4) Uani 1 1 d . . .
B B 0.1252(3) 1.1030(3) 0.1159(3) 0.0429(7) Uani 1 1 d . . .
F4 F 0.27569(19) 1.0494(2) 0.08902(17) 0.0584(5) Uani 1 1 d . A .
F5 F 0.0743(2) 1.22403(17) 0.15071(14) 0.0485(4) Uani 1 1 d . A .
F6 F 0.0551(5) 1.0838(8) 0.0657(6) 0.074(3) Uani 0.434(8) 1 d P A 1
F7 F 0.1228(6) 0.9861(4) 0.2194(5) 0.067(2) Uani 0.434(8) 1 d P A 1
F6A F 0.0912(4) 1.1690(4) 0.0098(3) 0.0439(11) Uani 0.566(8) 1 d P A 2
F7A F 0.0478(5) 1.0201(4) 0.1641(3) 0.0599(15) Uani 0.566(8) 1 d P A 2
Cl1 Cl 0.9610(4) 0.1015(5) 0.4096(3) 0.0827(11) Uani 0.50 1 d P . 1
Cl1A Cl 0.8936(5) 0.1237(4) 0.4292(3) 0.0867(11) Uani 0.50 1 d P . 2
C4 C 1.0204(10) -0.0482(8) 0.4627(6) 0.0649(19) Uani 0.50 1 d P . .
H4A H 1.1194 -0.0896 0.4222 0.078 Uiso 0.50 1 calc PR . 1
H4B H 0.9586 -0.0957 0.4589 0.078 Uiso 0.50 1 calc PR . 1

loop_
_atom_site_aniso_label
_atom_site_aniso_U_11
_atom_site_aniso_U_22
_atom_site_aniso_U_33
_atom_site_aniso_U_23
_atom_site_aniso_U_13
_atom_site_aniso_U_12
Cu 0.01964(15) 0.02215(15) 0.02639(16) -0.00653(10) -0.00251(10) -0.00791(10)
C1 0.0208(9) 0.0240(10) 0.0247(10) -0.0056(8) -0.0049(8) -0.0067(7)
N1 0.0210(8) 0.0255(9) 0.0220(8) -0.0068(7) -0.0013(7) -0.0102(7)
C11 0.0245(10) 0.0346(11) 0.0310(11) -0.0112(9) -0.0035(9) -0.0147(9)
C12 0.0276(11) 0.0316(11) 0.0279(11) -0.0096(8) -0.0039(8) -0.0145(9)
C13 0.0351(12) 0.0329(12) 0.0312(12) -0.0076(9) -0.0108(10) -0.0088(9)
C14 0.0470(15) 0.0402(13) 0.0267(12) -0.0036(10) -0.0094(10) -0.0182(11)
C15 0.0335(12) 0.0484(14) 0.0285(12) -0.0162(10) 0.0017(9) -0.0189(11)
C16 0.0376(13) 0.0322(12) 0.0365(13) -0.0136(10) -0.0066(10) -0.0104(10)
C17 0.0369(12) 0.0296(11) 0.0300(11) -0.0058(9) -0.0068(10) -0.0146(9)
F1 0.0483(10) 0.0681(11) 0.0346(9) -0.0224(8) 0.0084(7) -0.0234(8)
C2 0.0211(10) 0.0308(11) 0.0257(10) -0.0087(8) 0.0016(8) -0.0124(8)
N2 0.0264(9) 0.0279(9) 0.0238(9) -0.0069(7) -0.0010(7) -0.0121(7)
C21 0.0314(12) 0.0353(12) 0.0246(11) -0.0066(9) -0.0039(9) -0.0140(9)
C22 0.0329(11) 0.0324(11) 0.0205(10) -0.0083(8) -0.0017(8) -0.0128(9)
C23 0.0357(12) 0.0310(11) 0.0311(12) -0.0080(9) -0.0041(10) -0.0126(9)
C24 0.0406(14) 0.0427(14) 0.0362(13) -0.0109(11) 0.0001(11) -0.0227(11)
C25 0.0348(13) 0.0514(15) 0.0312(13) -0.0182(11) 0.0049(10) -0.0156(11)
C26 0.0483(16) 0.0373(14) 0.0371(14) -0.0131(11) 0.0071(12) -0.0050(12)
C27 0.0510(16) 0.0336(13) 0.0298(12) -0.0084(10) 0.0091(11) -0.0149(11)
F2 0.0401(9) 0.0695(12) 0.0525(11) -0.0298(9) 0.0145(8) -0.0199(8)
C3 0.0228(10) 0.0275(10) 0.0257(10) -0.0087(8) 0.0003(8) -0.0091(8)
N3 0.0209(8) 0.0222(8) 0.0234(9) -0.0057(7) -0.0021(7) -0.0078(7)
C31 0.0292(11) 0.0206(10) 0.0329(12) -0.0066(8) -0.0052(9) -0.0049(8)
C32 0.0323(11) 0.0184(9) 0.0296(11) -0.0024(8) -0.0066(9) -0.0079(8)
C33 0.0381(12) 0.0280(11) 0.0300(11) -0.0049(9) -0.0059(9) -0.0156(9)
C34 0.0367(13) 0.0320(12) 0.0355(13) -0.0048(9) -0.0033(10) -0.0158(10)
C35 0.0415(14) 0.0284(11) 0.0270(12) -0.0024(9) 0.0005(10) -0.0099(10)
C36 0.0511(16) 0.0350(13) 0.0264(12) -0.0018(9) -0.0139(11) -0.0112(11)
C37 0.0380(13) 0.0301(11) 0.0336(12) 0.0000(9) -0.0134(10) -0.0112(10)
F3 0.0524(10) 0.0550(10) 0.0306(8) -0.0071(7) 0.0045(7) -0.0156(8)
B 0.0317(14) 0.0392(15) 0.065(2) -0.0238(14) -0.0059(14) -0.0132(12)
F4 0.0330(9) 0.0699(12) 0.0798(14) -0.0349(10) -0.0200(9) -0.0064(8)
F5 0.0663(11) 0.0326(8) 0.0476(10) -0.0134(7) -0.0097(8) -0.0171(8)
F6 0.029(2) 0.091(5) 0.127(8) -0.080(6) -0.029(3) 0.007(3)
F7 0.059(3) 0.030(2) 0.075(4) 0.000(2) 0.014(3) -0.0117(19)
F6A 0.0372(16) 0.047(2) 0.0447(18) -0.0165(14) -0.0159(13) -0.0031(13)
F7A 0.073(3) 0.046(2) 0.067(3) -0.0070(18) -0.005(2) -0.0387(19)
Cl1 0.089(2) 0.107(3) 0.0555(15) 0.0054(15) -0.0186(16) -0.055(2)
Cl1A 0.120(3) 0.0501(12) 0.083(2) -0.0163(12) -0.031(2) -0.0161(18)
C4 0.074(5) 0.052(4) 0.057(4) -0.019(3) 0.000(4) -0.017(3)

loop_
_atom_type_symbol
_atom_type_description
_atom_type_scat_dispersion_real
_atom_type_scat_dispersion_imag
_atom_type_scat_source
C C 0.0033 0.0016 'International Tables Vol C Tables 4.2.6.8 and 6.1.1.4'
H H 0.0000 0.0000 'International Tables Vol C Tables 4.2.6.8 and 6.1.1.4'
N N 0.0061 0.0033 'International Tables Vol C Tables 4.2.6.8 and 6.1.1.4'
B B 0.0013 0.0007 'International Tables Vol C Tables 4.2.6.8 and 6.1.1.4'
F F 0.0171 0.0103 'International Tables Vol C Tables 4.2.6.8 and 6.1.1.4'
Cu Cu 0.3201 1.2651 'International Tables Vol C Tables 4.2.6.8 and 6.1.1.4'
Cl Cl 0.1484 0.1585 'International Tables Vol C Tables 4.2.6.8 and 6.1.1.4'

loop_
_geom_angle_atom_site_label_1
_geom_angle_atom_site_label_2
_geom_angle_atom_site_label_3
_geom_angle
_geom_angle_site_symmetry_1
_geom_angle_site_symmetry_3
_geom_angle_publ_flag
N3 Cu N1 177.44(7) 2_665 . ?
N3 Cu Cu 89.00(5) 2_665 2_665 ?
N1 Cu Cu 88.54(5) . 2_665 ?
N3 Cu N2 126.41(7) 2_665 . ?
N1 Cu N2 51.68(7) . . ?
Cu Cu N2 64.31(4) 2_665 . ?
N3 C1 N1 111.38(17) . . ?
N3 C1 H1A 109.4 . . ?
N1 C1 H1A 109.4 . . ?
N3 C1 H1B 109.4 . . ?
N1 C1 H1B 109.4 . . ?
H1A C1 H1B 108.0 . . ?
C1 N1 C2 107.98(16) . . ?
C1 N1 C11 107.50(17) . . ?
C2 N1 C11 109.99(16) . . ?
C1 N1 Cu 110.56(13) . . ?
C2 N1 Cu 108.10(13) . . ?
C11 N1 Cu 112.61(13) . . ?
C12 C11 N1 110.73(17) . . ?
C12 C11 H11A 109.5 . . ?
N1 C11 H11A 109.5 . . ?
C12 C11 H11B 109.5 . . ?
N1 C11 H11B 109.5 . . ?
H11A C11 H11B 108.1 . . ?
C17 C12 C13 118.6(2) . . ?
C17 C12 C11 119.9(2) . . ?
C13 C12 C11 121.4(2) . . ?
C14 C13 C12 120.9(2) . . ?
C14 C13 H13 119.6 . . ?
C12 C13 H13 119.6 . . ?
C15 C14 C13 118.8(2) . . ?
C15 C14 H14 120.6 . . ?
C13 C14 H14 120.6 . . ?
F1 C15 C14 119.7(2) . . ?
F1 C15 C16 117.6(2) . . ?
C14 C15 C16 122.7(2) . . ?
C15 C16 C17 117.8(2) . . ?
C15 C16 H16 121.1 . . ?
C17 C16 H16 121.1 . . ?
C16 C17 C12 121.2(2) . . ?
C16 C17 H17 119.4 . . ?
C12 C17 H17 119.4 . . ?
N2 C2 N1 106.43(16) . . ?
N2 C2 H2A 110.4 . . ?
N1 C2 H2A 110.4 . . ?
N2 C2 H2B 110.4 . . ?
N1 C2 H2B 110.4 . . ?
H2A C2 H2B 108.6 . . ?
C2 N2 C3 110.52(18) . . ?
C2 N2 C21 116.02(18) . . ?
C3 N2 C21 116.68(18) . . ?
C2 N2 Cu 108.85(12) . 2_665 ?
C3 N2 Cu 68.50(11) . 2_665 ?
C21 N2 Cu 126.95(14) . 2_665 ?
C2 N2 Cu 67.63(11) . . ?
C3 N2 Cu 109.11(12) . . ?
C21 N2 Cu 126.79(14) . . ?
Cu N2 Cu 50.33(3) 2_665 . ?
N2 C21 C22 116.6(2) . . ?
N2 C21 H21A 108.1 . . ?
C22 C21 H21A 108.1 . . ?
N2 C21 H21B 108.1 . . ?
C22 C21 H21B 108.1 . . ?
H21A C21 H21B 107.3 . . ?
C27 C22 C23 118.3(2) . . ?
C27 C22 C21 121.5(2) . . ?
C23 C22 C21 120.2(2) . . ?
C24 C23 C22 121.4(2) . . ?
C24 C23 H23 119.3 . . ?
C22 C23 H23 119.3 . . ?
C25 C24 C23 118.3(2) . . ?
C25 C24 H24 120.9 . . ?
C23 C24 H24 120.9 . . ?
F2 C25 C24 118.6(2) . . ?
F2 C25 C26 118.9(2) . . ?
C24 C25 C26 122.5(3) . . ?
C25 C26 C27 118.6(3) . . ?
C25 C26 H26 120.7 . . ?
C27 C26 H26 120.7 . . ?
C22 C27 C26 120.9(3) . . ?
C22 C27 H27 119.6 . . ?
C26 C27 H27 119.6 . . ?
N2 C3 N3 105.76(16) . . ?
N2 C3 H3A 110.6 . . ?
N3 C3 H3A 110.6 . . ?
N2 C3 H3B 110.6 . . ?
N3 C3 H3B 110.6 . . ?
H3A C3 H3B 108.7 . . ?
C1 N3 C3 107.74(16) . . ?
C1 N3 C31 107.85(17) . . ?
C3 N3 C31 109.42(16) . . ?
C1 N3 Cu 110.70(13) . 2_665 ?
C3 N3 Cu 108.09(13) . 2_665 ?
C31 N3 Cu 112.92(13) . 2_665 ?
C32 C31 N3 110.48(17) . . ?
C32 C31 H31A 109.6 . . ?
N3 C31 H31A 109.6 . . ?
C32 C31 H31B 109.6 . . ?
N3 C31 H31B 109.6 . . ?
H31A C31 H31B 108.1 . . ?
C33 C32 C37 118.8(2) . . ?
C33 C32 C31 119.5(2) . . ?
C37 C32 C31 121.7(2) . . ?
C34 C33 C32 121.3(2) . . ?
C34 C33 H33 119.3 . . ?
C32 C33 H33 119.3 . . ?
C35 C34 C33 117.7(2) . . ?
C35 C34 H34 121.2 . . ?
C33 C34 H34 121.2 . . ?
F3 C35 C36 118.8(2) . . ?
F3 C35 C34 117.7(3) . . ?
C36 C35 C34 123.5(2) . . ?
C35 C36 C37 118.2(2) . . ?
C35 C36 H36 120.9 . . ?
C37 C36 H36 120.9 . . ?
C36 C37 C32 120.5(2) . . ?
C36 C37 H37 119.7 . . ?
C32 C37 H37 119.7 . . ?
F6 B F7A 61.3(4) . . ?
F6 B F4 116.3(3) . . ?
F7A B F4 122.4(3) . . ?
F6 B F5 122.8(3) . . ?
F7A B F5 113.2(3) . . ?
F4 B F5 112.3(2) . . ?
F6 B F6A 45.2(4) . . ?
F7A B F6A 106.0(3) . . ?
F4 B F6A 98.4(3) . . ?
F5 B F6A 100.4(3) . . ?
F6 B F7 105.1(5) . . ?
F7A B F7 45.6(3) . . ?
F4 B F7 93.0(3) . . ?
F5 B F7 100.7(3) . . ?
F6A B F7 150.1(4) . . ?
C4 Cl1 C4 58.0(5) . 2_756 ?
C4 Cl1A C4 53.0(5) . 2_756 ?
Cl1 C4 Cl1A 20.3(2) . . ?
Cl1 C4 Cl1 122.0(5) . 2_756 ?
Cl1A C4 Cl1 113.4(5) . 2_756 ?
Cl1 C4 Cl1A 128.4(6) . 2_756 ?
Cl1A C4 Cl1A 127.0(5) . 2_756 ?
Cl1 C4 Cl1A 20.50(17) 2_756 2_756 ?
Cl1 C4 H4A 106.8 . . ?
Cl1A C4 H4A 126.5 . . ?
Cl1 C4 H4A 106.8 2_756 . ?
Cl1A C4 H4A 86.5 2_756 . ?
Cl1 C4 H4B 106.8 . . ?
Cl1A C4 H4B 94.1 . . ?
Cl1 C4 H4B 106.8 2_756 . ?
Cl1A C4 H4B 116.7 2_756 . ?
H4A C4 H4B 106.7 . . ?

loop_
_geom_bond_atom_site_label_1
_geom_bond_atom_site_label_2
_geom_bond_distance
_geom_bond_site_symmetry_2
_geom_bond_publ_flag
Cu N3 1.9387(18) 2_665 ?
Cu N1 1.9433(18) . ?
Cu Cu 2.5441(5) 2_665 ?
Cu N2 3.0043(19) . ?
C1 N3 1.488(3) . ?
C1 N1 1.491(3) . ?
C1 H1A 0.9900 . ?
C1 H1B 0.9900 . ?
N1 C2 1.494(3) . ?
N1 C11 1.508(3) . ?
C11 C12 1.503(3) . ?
C11 H11A 0.9900 . ?
C11 H11B 0.9900 . ?
C12 C17 1.393(3) . ?
C12 C13 1.397(3) . ?
C13 C14 1.382(4) . ?
C13 H13 0.9500 . ?
C14 C15 1.368(4) . ?
C14 H14 0.9500 . ?
C15 F1 1.358(3) . ?
C15 C16 1.384(4) . ?
C16 C17 1.390(4) . ?
C16 H16 0.9500 . ?
C17 H17 0.9500 . ?
C2 N2 1.450(3) . ?
C2 H2A 0.9900 . ?
C2 H2B 0.9900 . ?
N2 C3 1.453(3) . ?
N2 C21 1.468(3) . ?
N2 Cu 2.9787(19) 2_665 ?
C21 C22 1.518(3) . ?
C21 H21A 0.9900 . ?
C21 H21B 0.9900 . ?
C22 C27 1.388(4) . ?
C22 C23 1.392(3) . ?
C23 C24 1.384(4) . ?
C23 H23 0.9500 . ?
C24 C25 1.366(4) . ?
C24 H24 0.9500 . ?
C25 F2 1.360(3) . ?
C25 C26 1.373(4) . ?
C26 C27 1.388(4) . ?
C26 H26 0.9500 . ?
C27 H27 0.9500 . ?
C3 N3 1.499(3) . ?
C3 H3A 0.9900 . ?
C3 H3B 0.9900 . ?
N3 C31 1.511(3) . ?
N3 Cu 1.9387(18) 2_665 ?
C31 C32 1.507(3) . ?
C31 H31A 0.9900 . ?
C31 H31B 0.9900 . ?
C32 C33 1.396(3) . ?
C32 C37 1.399(4) . ?
C33 C34 1.390(4) . ?
C33 H33 0.9500 . ?
C34 C35 1.376(4) . ?
C34 H34 0.9500 . ?
C35 F3 1.360(3) . ?
C35 C36 1.371(4) . ?
C36 C37 1.395(4) . ?
C36 H36 0.9500 . ?
C37 H37 0.9500 . ?
B F6 1.273(6) . ?
B F7A 1.308(5) . ?
B F4 1.370(4) . ?
B F5 1.374(3) . ?
B F6A 1.505(5) . ?
B F7 1.558(6) . ?
Cl1 C4 1.447(9) . ?
Cl1 C4 1.747(9) 2_756 ?
Cl1A C4 1.734(8) . ?
Cl1A C4 1.780(10) 2_756 ?
C4 Cl1 1.747(9) 2_756 ?
C4 Cl1A 1.780(10) 2_756 ?
C4 H4A 0.9900 . ?
C4 H4B 0.9900 . ?
